data_2013984
loop_
_publ_author_name
'Albayrak, \,Ci\<gdem'
'Odaba\;so\<glu, Mustafa'
'B\"uy\"ukg\"ung\"or, Orhan'
'L\"onnecke, Peter'

_publ_section_title
;5-(2-Chlorophenyldiazenyl)salicylaldehyde and
 4-(2-chlorophenyldiazenyl)-2-{[tris(hydroxymethyl)methyl]aminomethylene}cyclohexa-3,5-dien-1(2<i>H</i>)-one
;
_journal_issue 5
_journal_name_full 'Acta Crystallographica Section C'
_journal_page_first o318
_journal_page_last o320
_journal_paper_doi 10.1107/S0108270104006122
_journal_volume 60
_journal_year 2004
_chemical_formula_iupac 'C13 H9 Cl N2 O2'
_chemical_formula_moiety 'C13 H9 Cl N2 O2'
_chemical_formula_sum 'C13 H9 Cl N2 O2'
_chemical_formula_weight 260.67
_chemical_melting_point 425.0(10)
_chemical_name_systematic
;
5-(2-chlorophenyldiazenyl)salicylaldehyde
;
_space_group_IT_number 14
_symmetry_cell_setting monoclinic
_symmetry_space_group_name_Hall '-P 2yn'
_symmetry_space_group_name_H-M 'P 1 21/n 1'
_atom_sites_solution_hydrogens difmap
_atom_sites_solution_primary direct
_atom_sites_solution_secondary difmap
_cell_angle_alpha 90.00
_cell_angle_beta 108.724(3)
_cell_angle_gamma 90.00
_cell_formula_units_Z 4
_cell_length_a 6.9938(11)
_cell_length_b 21.636(3)
_cell_length_c 8.1078(13)
_cell_measurement_reflns_used 2275
_cell_measurement_temperature 213(2)
_cell_measurement_theta_max 26.0
_cell_measurement_theta_min 1.9
_cell_volume 1161.9(3)
_computing_cell_refinement SMART
_computing_data_collection 'SMART (Bruker, 1997)'
_computing_data_reduction 'SAINT (Bruker, 1997)'
_computing_molecular_graphics 'ORTEP-3 for Windows (Farrugia, 1997)'
_computing_publication_material 'WinGX (Farrugia, 1999)'
_computing_structure_refinement 'SHELXL97 (Sheldrick, 1997)'
_computing_structure_solution 'SHELXS97 (Sheldrick, 1997)'
_diffrn_ambient_temperature 213(2)
_diffrn_measured_fraction_theta_full 0.99
_diffrn_measured_fraction_theta_max 0.99
_diffrn_measurement_device_type 'Bruker SMART CCD area-detector'
_diffrn_measurement_method \w
_diffrn_radiation_monochromator graphite
_diffrn_radiation_source 'fine-focus sealed tube'
_diffrn_radiation_type MoK\a
_diffrn_radiation_wavelength 0.71073
_diffrn_reflns_av_R_equivalents 0.051
_diffrn_reflns_av_sigmaI/netI 0.045
_diffrn_reflns_limit_h_max 8
_diffrn_reflns_limit_h_min -8
_diffrn_reflns_limit_k_max 26
_diffrn_reflns_limit_k_min -19
_diffrn_reflns_limit_l_max 9
_diffrn_reflns_limit_l_min -9
_diffrn_reflns_number 6246
_diffrn_reflns_theta_full 26.0
_diffrn_reflns_theta_max 26.0
_diffrn_reflns_theta_min 1.9
_diffrn_standards_decay_% <2
_diffrn_standards_number 0
_exptl_absorpt_coefficient_mu 0.323
_exptl_absorpt_correction_T_max 0.909
_exptl_absorpt_correction_T_min 0.882
_exptl_absorpt_correction_type multi-scan
_exptl_absorpt_process_details '(SADABS; Blessing, 1995)'
_exptl_crystal_colour 'dark red'
_exptl_crystal_density_diffrn 1.490
_exptl_crystal_density_meas ?
_exptl_crystal_density_method 'not measured'
_exptl_crystal_description prism
_exptl_crystal_F_000 536
_exptl_crystal_size_max 0.40
_exptl_crystal_size_mid 0.40
_exptl_crystal_size_min 0.30
_refine_diff_density_max 0.27
_refine_diff_density_min -0.23
_refine_ls_extinction_method none
_refine_ls_goodness_of_fit_ref 1.04
_refine_ls_hydrogen_treatment refall
_refine_ls_matrix_type full
_refine_ls_number_parameters 199
_refine_ls_number_reflns 2275
_refine_ls_number_restraints 0
_refine_ls_restrained_S_all 1.04
_refine_ls_R_factor_all 0.061
_refine_ls_R_factor_gt 0.044
_refine_ls_shift/su_max 0.000
_refine_ls_shift/su_mean 0.000
_refine_ls_structure_factor_coef Fsqd
_refine_ls_weighting_details 'calc w = 1/[\s^2^(Fo^2^)+(0.0571P)^2^+0.066P] where P=(Fo^2^+2Fc^2^)/3'
_refine_ls_weighting_scheme calc
_refine_ls_wR_factor_gt 0.101
_refine_ls_wR_factor_ref 0.108
_reflns_number_gt 1783
_reflns_number_total 2275
_reflns_threshold_expression I>2\s(I)
_cod_data_source_file fr1474.cif
_cod_data_source_block I
_cod_depositor_comments
;
The following automatic conversions were performed:
'_symmetry_cell_setting' value 'Monoclinic' changed to 'monoclinic'
according to '/home/saulius/struct/CIF-dictionaries/cif_core.dic'
dictionary named 'cif_core.dic' version 2.4.1 from 2010-06-29.

Automatic conversion script
Id: cif_fix_enum 1527 2010-12-29 10:47:43Z saulius 

The following automatic conversions were performed:

'_chemical_melting_point' value '424-426' was changed to '425.0(10)'
- the average value was taken and precision was estimated.

Automatic conversion script
Id: cif_fix_values 1646 2011-03-28 12:23:43Z adriana 

The following automatic conversions were performed:

'_chemical_melting_point' value '424-426' was changed to '425.0(10)'
- the average value was taken and precision was
estimated.

'_symmetry_cell_setting' value 'Monoclinic' changed to
'monoclinic' according to
/home/saulius/struct/CIF-dictionaries/cif_core.dic dictionary named
'cif_core.dic' version 2.4.1 from 2010-06-29.

Automatic conversion script
Id: cif_fix_values 1715 2011-07-08 13:25:40Z adriana 

The following automatic conversions were performed:

'_exptl_crystal_density_meas' value 'not measured' was changed to '?'
- the value is perceived as not measured.

Automatic conversion script
Id: cif_fix_values 3008 2015-01-20 13:52:24Z robertas 
;
_cod_original_sg_symbol_H-M 'P 21/n'
_cod_database_code 2013984
_cod_database_fobs_code 2013984

loop_
_symmetry_equiv_pos_as_xyz
'x, y, z'
'-x+1/2, y+1/2, -z+1/2'
'-x, -y, -z'
'x-1/2, -y-1/2, z-1/2'

loop_
_atom_site_label
_atom_site_fract_x
_atom_site_fract_y
_atom_site_fract_z
_atom_site_U_iso_or_equiv
_atom_site_adp_type
_atom_site_calc_flag
_atom_site_refinement_flags
_atom_site_occupancy
_atom_site_disorder_assembly
_atom_site_disorder_group
_atom_site_type_symbol
Cl1 0.45370(9) 0.73574(3) 0.37535(7) 0.0478(2) Uani d . 1 . . Cl
O2 0.6761(3) 0.49762(7) 1.42581(19) 0.0538(5) Uani d . 1 . . O
O1 0.3429(3) 0.56209(8) 1.2524(2) 0.0497(4) Uani d . 1 . . O
N1 0.6563(2) 0.64782(7) 0.65391(19) 0.0322(4) Uani d . 1 . . N
N2 0.7496(3) 0.61509(7) 0.7823(2) 0.0339(4) Uani d . 1 . . N
C1 0.7677(3) 0.65952(8) 0.5374(2) 0.0288(4) Uani d . 1 . . C
C2 0.6824(3) 0.69980(8) 0.3986(2) 0.0307(4) Uani d . 1 . . C
C3 0.7794(3) 0.71250(10) 0.2781(3) 0.0376(5) Uani d . 1 . . C
C4 0.9624(4) 0.68577(11) 0.2960(3) 0.0423(5) Uani d . 1 . . C
C5 1.0512(3) 0.64630(11) 0.4339(3) 0.0422(5) Uani d . 1 . . C
C6 0.9541(3) 0.63332(10) 0.5525(3) 0.0357(5) Uani d . 1 . . C
C7 0.6397(3) 0.60346(8) 0.8993(2) 0.0305(4) Uani d . 1 . . C
C8 0.7354(3) 0.56687(9) 1.0417(2) 0.0338(5) Uani d . 1 . . C
C9 0.6395(3) 0.55229(9) 1.1644(2) 0.0332(5) Uani d . 1 . . C
C10 0.4460(3) 0.57486(9) 1.1418(2) 0.0360(5) Uani d . 1 . . C
C11 0.3513(4) 0.61266(10) 0.9987(3) 0.0396(5) Uani d . 1 . . C
C12 0.4476(3) 0.62651(10) 0.8804(3) 0.0354(5) Uani d . 1 . . C
C13 0.7464(4) 0.51422(10) 1.3144(3) 0.0413(5) Uani d . 1 . . C
H1 0.430(5) 0.5356(14) 1.338(4) 0.085(10) Uiso d . 1 . . H
H3 0.715(4) 0.7389(10) 0.183(3) 0.046(6) Uiso d . 1 . . H
H4 1.024(3) 0.6941(10) 0.220(3) 0.047(6) Uiso d . 1 . . H
H5 1.174(4) 0.6275(10) 0.440(3) 0.047(6) Uiso d . 1 . . H
H6 1.005(3) 0.6082(10) 0.639(3) 0.045(6) Uiso d . 1 . . H
H8 0.873(3) 0.5501(9) 1.058(2) 0.031(5) Uiso d . 1 . . H
H11 0.223(4) 0.6258(10) 0.985(3) 0.042(6) Uiso d . 1 . . H
H12 0.383(3) 0.6545(11) 0.788(3) 0.052(6) Uiso d . 1 . . H
H13 0.887(4) 0.5055(10) 1.323(3) 0.045(6) Uiso d . 1 . . H

loop_
_atom_site_aniso_label
_atom_site_aniso_U_11
_atom_site_aniso_U_22
_atom_site_aniso_U_33
_atom_site_aniso_U_12
_atom_site_aniso_U_13
_atom_site_aniso_U_23
Cl1 0.0455(4) 0.0533(4) 0.0447(3) 0.0163(3) 0.0148(3) 0.0162(2)
O2 0.0785(13) 0.0497(10) 0.0362(8) 0.0009(9) 0.0225(9) 0.0148(7)
O1 0.0620(11) 0.0554(10) 0.0426(9) 0.0067(8) 0.0319(9) 0.0097(7)
N1 0.0356(10) 0.0344(9) 0.0252(8) -0.0013(7) 0.0078(7) 0.0025(7)
N2 0.0349(10) 0.0365(9) 0.0283(9) -0.0011(7) 0.0072(8) 0.0056(7)
C1 0.0306(11) 0.0291(10) 0.0248(9) -0.0050(8) 0.0062(8) -0.0020(7)
C2 0.0312(11) 0.0300(10) 0.0286(10) -0.0016(8) 0.0064(9) -0.0005(8)
C3 0.0427(13) 0.0389(12) 0.0285(10) -0.0066(10) 0.0077(10) 0.0024(9)
C4 0.0451(14) 0.0527(14) 0.0331(11) -0.0102(11) 0.0180(10) -0.0003(10)
C5 0.0332(13) 0.0532(14) 0.0406(12) 0.0014(11) 0.0123(11) -0.0041(10)
C6 0.0340(12) 0.0407(12) 0.0290(10) 0.0009(9) 0.0054(9) 0.0016(9)
C7 0.0322(11) 0.0316(10) 0.0253(9) -0.0023(8) 0.0060(8) -0.0002(8)
C8 0.0370(12) 0.0327(11) 0.0292(10) 0.0017(9) 0.0073(9) 0.0021(8)
C9 0.0435(13) 0.0284(10) 0.0258(10) -0.0005(9) 0.0083(9) 0.0014(8)
C10 0.0472(13) 0.0343(11) 0.0296(10) -0.0027(9) 0.0166(10) -0.0023(8)
C11 0.0363(13) 0.0474(13) 0.0360(11) 0.0074(10) 0.0127(10) 0.0020(9)
C12 0.0360(12) 0.0377(11) 0.0286(10) 0.0030(9) 0.0049(9) 0.0046(9)
C13 0.0515(16) 0.0360(12) 0.0336(11) 0.0015(10) 0.0096(11) 0.0048(9)

loop_
_atom_type_symbol
_atom_type_description
_atom_type_scat_dispersion_real
_atom_type_scat_dispersion_imag
_atom_type_scat_source
Cl Cl 0.1484 0.1585 'International Tables Vol C Tables 4.2.6.8 and 6.1.1.4'
O O 0.0106 0.0060 'International Tables Vol C Tables 4.2.6.8 and 6.1.1.4'
N N 0.0061 0.0033 'International Tables Vol C Tables 4.2.6.8 and 6.1.1.4'
C C 0.0033 0.0016 'International Tables Vol C Tables 4.2.6.8 and 6.1.1.4'
H H 0.0000 0.0000 'International Tables Vol C Tables 4.2.6.8 and 6.1.1.4'

loop_
_geom_angle_atom_site_label_1
_geom_angle_atom_site_label_2
_geom_angle_atom_site_label_3
_geom_angle
_geom_angle_publ_flag
C10 O1 H1 104.6(17) ?
N2 N1 C1 113.6(2) yes
N1 N2 C7 113.9(2) yes
C6 C1 C2 118.1(2) ?
C6 C1 N1 124.4(2) ?
C2 C1 N1 117.5(2) ?
C3 C2 C1 120.87(18) ?
C3 C2 Cl1 118.6(2) ?
C1 C2 Cl1 120.50(10) ?
C4 C3 C2 119.7(2) ?
C4 C3 H3 121.5(14) ?
C2 C3 H3 118.8(14) ?
C3 C4 C5 120.48(19) ?
C3 C4 H4 119.5(15) ?
C5 C4 H4 120.0(15) ?
C6 C5 C4 119.8(2) ?
C6 C5 H5 121.7(14) ?
C4 C5 H5 118.4(14) ?
C5 C6 C1 121.0(2) ?
C5 C6 H6 122.0(15) ?
C1 C6 H6 117.0(15) ?
C8 C7 C12 119.2(2) ?
C8 C7 N2 115.95(18) ?
C12 C7 N2 124.8(2) ?
C7 C8 C9 120.5(2) ?
C7 C8 H8 120.6(11) ?
C9 C8 H8 119.0(11) ?
C10 C9 C8 119.55(18) ?
C10 C9 C13 121.49(18) ?
C8 C9 C13 119.0(2) ?
O1 C10 C9 123.0(2) yes
O1 C10 C11 117.4(2) ?
C9 C10 C11 119.6(2) ?
C12 C11 C10 120.0(2) ?
C12 C11 H11 122.2(13) ?
C10 C11 H11 117.8(13) ?
C11 C12 C7 121.15(19) ?
C11 C12 H12 118.3(13) ?
C7 C12 H12 120.4(13) ?
O2 C13 C9 124.5(2) yes
O2 C13 H13 121.6(13) ?
C9 C13 H13 113.8(13) ?

loop_
_geom_bond_atom_site_label_1
_geom_bond_atom_site_label_2
_geom_bond_site_symmetry_2
_geom_bond_distance
_geom_bond_publ_flag
Cl1 C2 . 1.733(2) yes
O2 C13 . 1.213(2) yes
O1 C10 . 1.348(2) yes
O1 H1 . 0.95(3) ?
N1 N2 . 1.255(2) yes
N1 C1 . 1.427(2) yes
N2 C7 . 1.422(2) yes
C1 C6 . 1.391(3) ?
C1 C2 . 1.397(3) ?
C2 C3 . 1.384(3) ?
C3 C4 . 1.369(3) ?
C3 H3 . 0.95(2) ?
C4 C5 . 1.386(3) ?
C4 H4 . 0.88(2) ?
C5 C6 . 1.373(3) ?
C5 H5 . 0.94(2) ?
C6 H6 . 0.87(2) ?
C7 C8 . 1.383(3) yes
C7 C12 . 1.395(3) ?
C8 C9 . 1.402(3) ?
C8 H8 . 1.00(2) ?
C9 C10 . 1.395(3) yes
C9 C13 . 1.461(3) yes
C10 C11 . 1.400(3) ?
C11 C12 . 1.370(3) yes
C11 H11 . 0.92(2) ?
C12 H12 . 0.96(2) ?
C13 H13 . 0.98(2) ?

loop_
_geom_hbond_atom_site_label_D
_geom_hbond_atom_site_label_H
_geom_hbond_atom_site_label_A
_geom_hbond_site_symmetry_A
_geom_hbond_distance_DH
_geom_hbond_distance_HA
_geom_hbond_distance_DA
_geom_hbond_angle_DHA
O1 H1 O2 . 0.95(3) 1.83(3) 2.692(2) 149(2)
O1 H1 O2 3_668 0.95(3) 2.38(3) 2.952(2) 118(2)

loop_
_geom_torsion_atom_site_label_1
_geom_torsion_atom_site_label_2
_geom_torsion_atom_site_label_3
_geom_torsion_atom_site_label_4
_geom_torsion
_geom_torsion_publ_flag
C1 N1 N2 C7 179.8(2) yes
N2 N1 C1 C6 5.5(3) ?
N2 N1 C1 C2 -174.78(16) ?
C6 C1 C2 C3 1.0(3) ?
N1 C1 C2 C3 -178.71(17) ?
C6 C1 C2 Cl1 -178.20(15) ?
N1 C1 C2 Cl1 2.1(2) ?
C1 C2 C3 C4 -0.7(3) ?
Cl1 C2 C3 C4 178.50(16) ?
C2 C3 C4 C5 -0.2(3) ?
C3 C4 C5 C6 0.7(3) ?
C4 C5 C6 C1 -0.4(3) ?
C2 C1 C6 C5 -0.4(3) ?
N1 C1 C6 C5 179.25(18) ?
N1 N2 C7 C8 179.18(17) ?
N1 N2 C7 C12 -1.4(3) ?
C12 C7 C8 C9 1.0(3) ?
N2 C7 C8 C9 -179.56(17) ?
C7 C8 C9 C10 0.1(3) ?
C7 C8 C9 C13 -179.17(19) ?
C8 C9 C10 O1 178.95(18) ?
C13 C9 C10 O1 -1.8(3) ?
C8 C9 C10 C11 -1.1(3) ?
C13 C9 C10 C11 178.2(2) ?
O1 C10 C11 C12 -179.07(19) ?
C9 C10 C11 C12 1.0(3) ?
C10 C11 C12 C7 0.1(3) ?
C8 C7 C12 C11 -1.1(3) ?
N2 C7 C12 C11 179.48(19) ?
C10 C9 C13 O2 2.6(3) ?
C8 C9 C13 O2 -178.1(2) ?

loop_
_cod_related_entry_id
_cod_related_entry_database
_cod_related_entry_code
1 ChemSpider 11878063
